data_4029165
loop_
_publ_author_name
'Basu, Arghya'
'Das, Gopal'

_publ_section_title
;
 A C3v-Symmetric Tripodal Urea Receptor for Anions and Ion Pairs:
 Formation of Dimeric Capsular Assemblies of the Receptor during Anion and
 Ion Pair Coordination.
;
_journal_issue 6
_journal_name_full 'The Journal of organic chemistry'
_journal_page_first 2647
_journal_page_last 2656
_journal_paper_doi 10.1021/jo500102e
_journal_volume 79
_journal_year 2014
_chemical_formula_sum 'C102 H118 N24 O34 S'
_chemical_formula_weight 2256.27
_chemical_name_systematic
; 
 ? 
;
_space_group_IT_number 2
_symmetry_cell_setting triclinic
_symmetry_space_group_name_Hall '-P 1'
_symmetry_space_group_name_H-M 'P -1'
_atom_sites_solution_hydrogens geom
_atom_sites_solution_primary direct
_atom_sites_solution_secondary difmap
_audit_creation_method SHELXL-97
_cell_angle_alpha 115.692(7)
_cell_angle_beta 100.539(5)
_cell_angle_gamma 98.828(5)
_cell_formula_units_Z 1
_cell_length_a 11.4144(6)
_cell_length_b 16.9099(11)
_cell_length_c 17.2091(11)
_cell_measurement_temperature 298(2)
_cell_volume 2839.4(4)
_computing_cell_refinement 'Bruker SMART'
_computing_data_collection 'Bruker SMART'
_computing_data_reduction 'Bruker SAINT'
_computing_molecular_graphics 'Bruker SHELXTL'
_computing_publication_material 'Bruker SHELXTL'
_computing_structure_refinement 'SHELXL-97 (Sheldrick, 1997)'
_computing_structure_solution 'SHELXS-97 (Sheldrick, 1990)'
_diffrn_ambient_temperature 298(2)
_diffrn_measured_fraction_theta_full 0.978
_diffrn_measured_fraction_theta_max 0.978
_diffrn_measurement_device_type 'CCD area detector'
_diffrn_measurement_method 'phi and omega scans'
_diffrn_radiation_monochromator graphite
_diffrn_radiation_source 'fine-focus sealed tube'
_diffrn_radiation_type MoK\a
_diffrn_radiation_wavelength 0.71073
_diffrn_reflns_av_R_equivalents 0.0278
_diffrn_reflns_av_sigmaI/netI 0.0522
_diffrn_reflns_limit_h_max 13
_diffrn_reflns_limit_h_min -15
_diffrn_reflns_limit_k_max 22
_diffrn_reflns_limit_k_min -22
_diffrn_reflns_limit_l_max 22
_diffrn_reflns_limit_l_min -22
_diffrn_reflns_number 23096
_diffrn_reflns_theta_full 28.73
_diffrn_reflns_theta_max 28.73
_diffrn_reflns_theta_min 2.86
_exptl_absorpt_coefficient_mu 0.118
_exptl_absorpt_correction_T_max 0.970
_exptl_absorpt_correction_T_min 0.963
_exptl_absorpt_correction_type multi-scan
_exptl_absorpt_process_details SADBAS
_exptl_crystal_colour yellow
_exptl_crystal_density_diffrn 1.319
_exptl_crystal_density_method 'not measured'
_exptl_crystal_description block
_exptl_crystal_F_000 1186
_exptl_crystal_size_max 0.32
_exptl_crystal_size_mid 0.28
_exptl_crystal_size_min 0.26
_refine_diff_density_max 0.602
_refine_diff_density_min -0.375
_refine_diff_density_rms 0.053
_refine_ls_extinction_method none
_refine_ls_goodness_of_fit_ref 1.052
_refine_ls_hydrogen_treatment mixed
_refine_ls_matrix_type full
_refine_ls_number_parameters 760
_refine_ls_number_reflns 14395
_refine_ls_number_restraints 1
_refine_ls_restrained_S_all 1.053
_refine_ls_R_factor_all 0.1395
_refine_ls_R_factor_gt 0.0838
_refine_ls_shift/su_max 0.086
_refine_ls_shift/su_mean 0.014
_refine_ls_structure_factor_coef Fsqd
_refine_ls_weighting_details 'calc w=1/[\s^2^(Fo^2^)+(0.2000P)^2^+0.0000P] where P=(Fo^2^+2Fc^2^)/3'
_refine_ls_weighting_scheme calc
_refine_ls_wR_factor_gt 0.2758
_refine_ls_wR_factor_ref 0.3383
_reflns_number_gt 6871
_reflns_number_total 14395
_reflns_threshold_expression >2sigma(I)
_cod_data_source_file jo500102e_si_002.cif
_cod_data_source_block complex1
_cod_depositor_comments
;
The following automatic conversions were performed:

'_symmetry_cell_setting' value 'Triclinic' changed to 'triclinic'
according to
/usr/data/users/saulius/crontab/automatic-downloads/current/ACS/lib/dictionaries/cif_core.dic
dictionary named 'cif_core.dic' version 2.4.2 from 2011-04-26.

Automatic conversion script
Id: cif_fix_values 2281 2013-09-26 08:29:07Z andrius 
;
_cod_original_cell_volume 2839.4(3)
_cod_original_sg_symbol_H-M P-1
_cod_database_code 4029165

loop_
_symmetry_equiv_pos_as_xyz
'x, y, z'
'-x, -y, -z'

loop_
_atom_site_label
_atom_site_type_symbol
_atom_site_fract_x
_atom_site_fract_y
_atom_site_fract_z
_atom_site_U_iso_or_equiv
_atom_site_adp_type
_atom_site_occupancy
_atom_site_symmetry_multiplicity
_atom_site_calc_flag
_atom_site_refinement_flags
S1 S 1.0000 0.0000 1.0000 0.0691(4) Uani 1 2 d S
O9 O 0.8332(2) -0.13515(14) 0.38937(15) 0.0607(6) Uani 1 1 d .
O10 O 1.1993(3) 0.17759(18) 0.37406(15) 0.0775(8) Uani 1 1 d .
O5 O 0.6114(2) -0.04312(15) 0.48457(17) 0.0651(6) Uani 1 1 d .
N1 N 0.6113(2) -0.22222(16) 0.39462(17) 0.0513(6) Uani 1 1 d .
H1N H 0.6300 -0.1752 0.3826 0.062 Uiso 1 1 calc R
O1 O 0.5078(2) -0.19407(17) 0.25603(17) 0.0698(7) Uani 1 1 d .
O6 O 0.9035(3) 0.25965(18) 0.4180(2) 0.0857(9) Uani 1 1 d .
N8 N 1.0692(3) 0.05892(19) 0.24531(18) 0.0639(8) Uani 1 1 d .
H8N H 1.0476 0.0360 0.1878 0.077 Uiso 1 1 calc R
O2 O 0.5230(3) 0.0925(3) 0.1044(4) 0.165(2) Uani 1 1 d .
N5 N 0.9039(3) 0.29083(18) 0.5610(2) 0.0653(8) Uani 1 1 d .
H5N H 0.9272 0.3339 0.6156 0.078 Uiso 1 1 calc R
N6 N 1.0423(3) 0.38466(18) 0.5377(2) 0.0655(8) Uani 1 1 d .
H6N H 1.0711 0.4101 0.5951 0.079 Uiso 1 1 calc R
C33 C 0.8937(3) -0.0924(2) 0.3505(2) 0.0483(7) Uani 1 1 d .
N9 N 1.1844(3) 0.17663(19) 0.23906(19) 0.0696(9) Uani 1 1 d .
H9N H 1.1444 0.1463 0.1830 0.084 Uiso 1 1 calc R
O8 O 1.3572(4) 0.6474(2) 0.4416(3) 0.1245(14) Uani 1 1 d .
O11 O 1.5559(5) 0.5047(2) 0.2632(4) 0.157(2) Uani 1 1 d .
C36 C 1.0133(3) 0.0090(2) 0.2832(2) 0.0538(8) Uani 1 1 d .
O12 O 1.5726(4) 0.5549(3) 0.4033(4) 0.1328(16) Uani 1 1 d .
C18 C 0.6818(3) 0.0427(2) 0.5105(2) 0.0567(8) Uani 1 1 d .
C31 C 0.7273(3) -0.2534(2) 0.4039(2) 0.0575(8) Uani 1 1 d .
H31B H 0.7751 -0.2229 0.4665 0.069 Uiso 1 1 calc R
H31A H 0.7062 -0.3184 0.3832 0.069 Uiso 1 1 calc R
C39 C 1.1543(3) 0.1402(2) 0.2936(2) 0.0584(8) Uani 1 1 d .
N3 N 0.3415(3) 0.0967(2) 0.0280(2) 0.0753(9) Uani 1 1 d .
H3N H 0.2635 0.0711 0.0078 0.090 Uiso 1 1 calc R
C16 C 0.5744(3) -0.1839(2) 0.4801(2) 0.0594(8) Uani 1 1 d .
H16B H 0.4864 -0.1888 0.4666 0.071 Uiso 1 1 calc R
H16A H 0.5919 -0.2179 0.5120 0.071 Uiso 1 1 calc R
C34 C 0.9251(3) 0.0012(2) 0.3965(2) 0.0548(8) Uani 1 1 d .
H34 H 0.9070 0.0303 0.4510 0.066 Uiso 1 1 calc R
C32 C 0.8021(3) -0.2317(2) 0.3491(2) 0.0594(8) Uani 1 1 d .
H32B H 0.8758 -0.2535 0.3519 0.071 Uiso 1 1 calc R
H32A H 0.7541 -0.2590 0.2868 0.071 Uiso 1 1 calc R
C21 C 0.8239(3) 0.2083(2) 0.5422(2) 0.0591(8) Uani 1 1 d .
N2 N 0.3433(3) 0.0067(2) 0.0948(2) 0.0766(9) Uani 1 1 d .
H2N H 0.2644 -0.0036 0.0769 0.092 Uiso 1 1 calc R
C3 C 0.4608(3) -0.1434(2) 0.2194(2) 0.0620(8) Uani 1 1 d .
C35 C 0.9825(3) 0.0523(2) 0.3636(2) 0.0562(8) Uani 1 1 d .
H35 H 1.0009 0.1154 0.3947 0.067 Uiso 1 1 calc R
C40 C 1.2717(3) 0.2564(2) 0.2653(2) 0.0626(9) Uani 1 1 d .
C17 C 0.6450(4) -0.0861(2) 0.5373(3) 0.0626(9) Uani 1 1 d .
C20 C 0.7320(3) 0.1545(2) 0.4624(3) 0.0645(9) Uani 1 1 d .
H20 H 0.7175 0.1737 0.4193 0.077 Uiso 1 1 calc R
C24 C 0.9468(3) 0.3073(2) 0.4990(3) 0.0613(9) Uani 1 1 d .
O7 O 1.2507(4) 0.5491(3) 0.3091(3) 0.1291(14) Uani 1 1 d .
C38 C 0.9230(3) -0.1358(2) 0.2712(2) 0.0577(8) Uani 1 1 d .
H38 H 0.9024 -0.1990 0.2394 0.069 Uiso 1 1 calc R
C1 C 0.5082(3) -0.2937(2) 0.3151(2) 0.0602(8) Uani 1 1 d .
H1B H 0.4598 -0.3314 0.3335 0.072 Uiso 1 1 calc R
H1A H 0.5423 -0.3323 0.2695 0.072 Uiso 1 1 calc R
C25 C 1.0980(3) 0.4269(2) 0.4949(3) 0.0618(9) Uani 1 1 d .
C37 C 0.9839(3) -0.0840(2) 0.2390(2) 0.0594(8) Uani 1 1 d .
H37 H 1.0052 -0.1133 0.1859 0.071 Uiso 1 1 calc R
C23 C 0.7688(3) 0.0976(2) 0.5920(2) 0.0608(8) Uani 1 1 d .
H23 H 0.7807 0.0796 0.6361 0.073 Uiso 1 1 calc R
N7 N 1.2786(4) 0.5769(3) 0.3887(4) 0.0943(12) Uani 1 1 d .
C22 C 0.8387(3) 0.1808(2) 0.6073(2) 0.0601(8) Uani 1 1 d .
H22 H 0.8966 0.2187 0.6626 0.072 Uiso 1 1 calc R
C2 C 0.4263(3) -0.2497(3) 0.2767(3) 0.0668(9) Uani 1 1 d .
H2A H 0.3625 -0.2952 0.2231 0.080 Uiso 1 1 calc R
H2B H 0.3876 -0.2133 0.3204 0.080 Uiso 1 1 calc R
O3 O 0.4017(5) 0.3813(3) -0.1120(3) 0.1397(16) Uani 1 1 d .
O4 O 0.5922(6) 0.3958(3) -0.0575(3) 0.1483(18) Uani 1 1 d .
C28 C 1.2146(4) 0.5250(3) 0.4261(3) 0.0739(11) Uani 1 1 d .
C19 C 0.6617(3) 0.0722(2) 0.4468(3) 0.0633(9) Uani 1 1 d .
H19 H 0.6001 0.0362 0.3929 0.076 Uiso 1 1 calc R
C43 C 1.4434(4) 0.4118(2) 0.3037(3) 0.0763(11) Uani 1 1 d .
C4 C 0.5473(3) -0.0833(3) 0.2109(3) 0.0684(9) Uani 1 1 d .
H4 H 0.6309 -0.0771 0.2322 0.082 Uiso 1 1 calc R
C45 C 1.3439(4) 0.3159(3) 0.3523(3) 0.0755(11) Uani 1 1 d .
H45 H 1.3356 0.3028 0.3986 0.091 Uiso 1 1 calc R
N10 N 1.5315(4) 0.4953(3) 0.3242(4) 0.1045(15) Uani 1 1 d .
C8 C 0.3374(3) -0.1499(3) 0.1908(3) 0.0721(10) Uani 1 1 d .
H8 H 0.2784 -0.1882 0.1985 0.087 Uiso 1 1 calc R
C30 C 1.1858(3) 0.5101(2) 0.5513(3) 0.0727(10) Uani 1 1 d .
H30 H 1.2053 0.5330 0.6132 0.087 Uiso 1 1 calc R
C5 C 0.5115(4) -0.0326(3) 0.1714(3) 0.0734(10) Uani 1 1 d .
H5 H 0.5709 0.0077 0.1662 0.088 Uiso 1 1 calc R
C6 C 0.3875(3) -0.0408(3) 0.1394(3) 0.0668(9) Uani 1 1 d .
C29 C 1.2436(4) 0.5584(3) 0.5156(3) 0.0781(11) Uani 1 1 d .
H29 H 1.3023 0.6136 0.5532 0.094 Uiso 1 1 calc R
C7 C 0.3018(4) -0.0993(3) 0.1508(3) 0.0766(11) Uani 1 1 d .
H7 H 0.2182 -0.1044 0.1309 0.092 Uiso 1 1 calc R
C26 C 1.0708(4) 0.3950(3) 0.4031(3) 0.0775(11) Uani 1 1 d .
H26 H 1.0123 0.3399 0.3645 0.093 Uiso 1 1 calc R
C41 C 1.2870(4) 0.2779(3) 0.1978(3) 0.0846(13) Uani 1 1 d .
H41 H 1.2381 0.2397 0.1392 0.102 Uiso 1 1 calc R
C15 C 0.2932(4) 0.1886(3) -0.0392(3) 0.0790(11) Uani 1 1 d .
H15 H 0.2102 0.1597 -0.0535 0.095 Uiso 1 1 calc R
C44 C 1.4270(4) 0.3933(3) 0.3710(3) 0.0811(11) Uani 1 1 d .
H44 H 1.4726 0.4336 0.4300 0.097 Uiso 1 1 calc R
C10 C 0.3833(4) 0.1647(3) 0.0070(3) 0.0715(10) Uani 1 1 d .
C42 C 1.3728(5) 0.3544(3) 0.2159(4) 0.0941(15) Uani 1 1 d .
H42 H 1.3833 0.3675 0.1700 0.113 Uiso 1 1 calc R
C27 C 1.1289(4) 0.4432(3) 0.3685(3) 0.0834(12) Uani 1 1 d .
H27 H 1.1109 0.4211 0.3067 0.100 Uiso 1 1 calc R
O16 O 1.0794(5) 0.0086(4) 0.9393(3) 0.0919(19) Uani 0.50 1 d P
N4 N 0.4830(7) 0.3639(3) -0.0706(3) 0.1124(15) Uani 1 1 d .
O17 O 0.0836(7) 0.4417(5) 0.7291(3) 0.190(2) Uani 1 1 d G
H72A H 0.0319 0.3991 0.7280 0.285 Uiso 1 1 d G
H72B H 0.1488 0.4587 0.7715 0.285 Uiso 1 1 d G
C9 C 0.4117(4) 0.0661(3) 0.0776(3) 0.0890(13) Uani 1 1 d .
C13 C 0.4492(5) 0.2982(3) -0.0399(3) 0.0908(13) Uani 1 1 d .
C14 C 0.3256(5) 0.2536(3) -0.0635(3) 0.0911(13) Uani 1 1 d .
H14 H 0.2655 0.2680 -0.0956 0.109 Uiso 1 1 calc R
C11 C 0.5053(4) 0.2109(3) 0.0298(3) 0.0934(14) Uani 1 1 d .
H11 H 0.5664 0.1970 0.0618 0.112 Uiso 1 1 calc R
C12 C 0.5379(5) 0.2771(3) 0.0059(3) 0.0999(15) Uani 1 1 d .
H12 H 0.6205 0.3073 0.0212 0.120 Uiso 1 1 calc R
O15 O 0.9275(7) 0.0203(7) 0.9376(5) 0.125(3) Uani 0.50 1 d P
O14 O 0.8859(6) -0.0430(7) 0.9509(5) 0.118(2) Uani 0.50 1 d P
N11 N 0.8170(7) 0.2392(5) 0.1859(5) 0.164(3) Uani 1 1 d .
N12 N 0.0879(8) 0.4006(5) 0.9897(6) 0.173(3) Uani 1 1 d .
O19 O 0.0652(8) 0.3704(4) 0.8431(5) 0.223(3) Uani 1 1 d .
C49 C 0.1608(13) 0.4506(10) 1.0819(7) 0.266(6) Uani 1 1 d .
H49A H 0.1091 0.4514 1.1202 0.398 Uiso 1 1 calc R
H49B H 0.1976 0.5119 1.0957 0.398 Uiso 1 1 calc R
H49C H 0.2246 0.4221 1.0913 0.398 Uiso 1 1 calc R
H17B H 0.619(3) -0.067(2) 0.595(2) 0.064(9) Uiso 1 1 d .
O13 O 1.0287(10) 0.1031(5) 1.0591(5) 0.126(3) Uani 0.50 1 d P
H17A H 0.738(3) -0.080(2) 0.547(2) 0.057(9) Uiso 1 1 d .
C51 C 0.1229(11) 0.4128(7) 0.9255(7) 0.176(3) Uani 1 1 d .
H51 H 0.1964 0.4564 0.9427 0.211 Uiso 1 1 calc R
C50 C -0.0196(14) 0.3335(10) 0.9641(11) 0.343(11) Uani 1 1 d .
H50A H -0.0829 0.3613 0.9846 0.514 Uiso 1 1 calc R
H50B H -0.0040 0.2949 0.9903 0.514 Uiso 1 1 calc R
H50C H -0.0462 0.2979 0.8999 0.514 Uiso 1 1 calc R
O18 O 0.836(2) 0.3631(8) 0.1879(13) 0.471(14) Uani 1 1 d D
C46 C 0.8168(6) 0.1581(5) 0.1906(5) 0.147(3) Uani 1 1 d .
H46A H 0.8888 0.1681 0.2359 0.221 Uiso 1 1 calc R
H46C H 0.8176 0.1114 0.1335 0.221 Uiso 1 1 calc R
H46B H 0.7440 0.1396 0.2054 0.221 Uiso 1 1 calc R
C47 C 0.7369(12) 0.2815(8) 0.2390(6) 0.287(9) Uani 1 1 d .
H47A H 0.6521 0.2512 0.2050 0.430 Uiso 1 1 calc R
H47B H 0.7529 0.3445 0.2536 0.430 Uiso 1 1 calc R
H47C H 0.7529 0.2767 0.2933 0.430 Uiso 1 1 calc R
C48 C 0.8712(17) 0.2812(17) 0.1422(11) 0.383(17) Uani 1 1 d D
H48 H 0.9142 0.2626 0.0993 0.459 Uiso 1 1 calc R

loop_
_atom_site_aniso_label
_atom_site_aniso_U_11
_atom_site_aniso_U_22
_atom_site_aniso_U_33
_atom_site_aniso_U_23
_atom_site_aniso_U_13
_atom_site_aniso_U_12
S1 0.0640(9) 0.0941(10) 0.0499(7) 0.0349(7) 0.0133(6) 0.0239(7)
O9 0.0667(15) 0.0509(12) 0.0733(14) 0.0364(11) 0.0313(12) 0.0035(10)
O10 0.0824(18) 0.0833(16) 0.0580(14) 0.0448(13) 0.0030(12) -0.0165(13)
O5 0.0565(14) 0.0531(12) 0.0941(17) 0.0447(12) 0.0198(12) 0.0089(10)
N1 0.0517(15) 0.0505(14) 0.0717(16) 0.0446(13) 0.0243(12) 0.0102(11)
O1 0.0533(14) 0.0862(16) 0.0991(18) 0.0700(15) 0.0212(12) 0.0163(12)
O6 0.101(2) 0.0624(15) 0.087(2) 0.0355(15) 0.0362(17) -0.0069(14)
N8 0.0714(19) 0.0634(17) 0.0550(15) 0.0368(14) 0.0139(13) -0.0094(14)
O2 0.066(2) 0.208(4) 0.292(6) 0.216(5) -0.012(3) -0.002(2)
N5 0.0667(19) 0.0534(16) 0.0815(19) 0.0384(15) 0.0242(15) 0.0078(13)
N6 0.0609(18) 0.0555(16) 0.0841(19) 0.0395(15) 0.0228(15) 0.0036(13)
C33 0.0433(16) 0.0500(16) 0.0592(17) 0.0335(15) 0.0167(13) 0.0058(12)
N9 0.077(2) 0.0687(18) 0.0588(16) 0.0406(15) 0.0105(14) -0.0136(15)
O8 0.108(3) 0.091(2) 0.194(4) 0.081(3) 0.073(3) 0.001(2)
O11 0.178(4) 0.085(2) 0.252(5) 0.095(3) 0.135(4) 0.018(2)
C36 0.0519(18) 0.0582(18) 0.0556(17) 0.0360(16) 0.0129(14) 0.0005(14)
O12 0.110(3) 0.070(2) 0.196(4) 0.071(3) 0.001(3) -0.0129(19)
C18 0.0467(18) 0.0501(17) 0.087(2) 0.0405(17) 0.0289(17) 0.0130(14)
C31 0.0532(19) 0.0548(17) 0.084(2) 0.0495(17) 0.0221(16) 0.0115(14)
C39 0.058(2) 0.066(2) 0.0549(18) 0.0390(17) 0.0111(15) 0.0006(15)
N3 0.0588(18) 0.088(2) 0.097(2) 0.0658(19) 0.0098(16) 0.0139(15)
C16 0.058(2) 0.0613(19) 0.073(2) 0.0444(17) 0.0246(16) 0.0065(15)
C34 0.0578(19) 0.0535(18) 0.0596(18) 0.0303(15) 0.0258(15) 0.0101(14)
C32 0.0549(19) 0.0519(18) 0.082(2) 0.0413(17) 0.0218(16) 0.0097(14)
C21 0.0498(19) 0.0538(18) 0.085(2) 0.0399(18) 0.0269(17) 0.0143(14)
N2 0.0539(18) 0.096(2) 0.106(2) 0.074(2) 0.0143(16) 0.0186(16)
C3 0.054(2) 0.073(2) 0.075(2) 0.0493(19) 0.0169(16) 0.0174(16)
C35 0.061(2) 0.0483(17) 0.068(2) 0.0345(16) 0.0232(16) 0.0093(14)
C40 0.070(2) 0.0573(19) 0.069(2) 0.0400(18) 0.0233(17) 0.0052(16)
C17 0.064(2) 0.0539(19) 0.080(2) 0.0413(18) 0.0267(19) 0.0076(16)
C20 0.054(2) 0.066(2) 0.090(2) 0.053(2) 0.0195(18) 0.0149(16)
C24 0.058(2) 0.0491(18) 0.086(3) 0.0386(19) 0.0264(18) 0.0102(15)
O7 0.149(4) 0.138(3) 0.152(3) 0.102(3) 0.080(3) 0.031(3)
C38 0.062(2) 0.0483(17) 0.0626(19) 0.0291(16) 0.0183(16) 0.0031(14)
C1 0.056(2) 0.0565(18) 0.078(2) 0.0441(17) 0.0165(16) 0.0052(14)
C25 0.0534(19) 0.0501(18) 0.094(3) 0.0414(18) 0.0272(18) 0.0145(14)
C37 0.066(2) 0.0524(18) 0.0521(17) 0.0221(15) 0.0211(15) -0.0013(15)
C23 0.061(2) 0.0575(19) 0.076(2) 0.0397(18) 0.0281(18) 0.0110(16)
N7 0.082(3) 0.082(2) 0.163(4) 0.079(3) 0.071(3) 0.029(2)
C22 0.062(2) 0.0556(18) 0.0641(19) 0.0301(16) 0.0224(16) 0.0094(15)
C2 0.053(2) 0.075(2) 0.084(2) 0.051(2) 0.0174(17) 0.0096(16)
O3 0.221(5) 0.134(3) 0.129(3) 0.103(3) 0.068(3) 0.071(3)
O4 0.185(5) 0.131(3) 0.150(4) 0.095(3) 0.055(3) -0.002(3)
C28 0.065(2) 0.067(2) 0.122(3) 0.061(2) 0.050(2) 0.0250(18)
C19 0.0499(19) 0.0570(19) 0.087(2) 0.0417(18) 0.0146(17) 0.0087(14)
C43 0.067(2) 0.052(2) 0.123(3) 0.051(2) 0.034(2) 0.0137(17)
C4 0.052(2) 0.081(2) 0.086(2) 0.056(2) 0.0123(17) 0.0131(17)
C45 0.074(3) 0.068(2) 0.085(3) 0.049(2) 0.008(2) -0.0034(18)
N10 0.088(3) 0.069(2) 0.197(5) 0.088(3) 0.062(3) 0.026(2)
C8 0.054(2) 0.091(3) 0.095(3) 0.066(2) 0.0206(18) 0.0148(18)
C30 0.061(2) 0.062(2) 0.097(3) 0.041(2) 0.023(2) 0.0089(17)
C5 0.058(2) 0.087(3) 0.096(3) 0.064(2) 0.0172(19) 0.0160(18)
C6 0.060(2) 0.076(2) 0.080(2) 0.052(2) 0.0149(17) 0.0212(17)
C29 0.061(2) 0.057(2) 0.125(4) 0.050(2) 0.031(2) 0.0081(17)
C7 0.053(2) 0.102(3) 0.100(3) 0.071(3) 0.0179(19) 0.0209(19)
C26 0.080(3) 0.062(2) 0.093(3) 0.038(2) 0.036(2) 0.0083(19)
C41 0.108(3) 0.073(2) 0.076(2) 0.044(2) 0.032(2) -0.002(2)
C15 0.079(3) 0.093(3) 0.085(3) 0.062(2) 0.017(2) 0.025(2)
C44 0.073(3) 0.061(2) 0.108(3) 0.050(2) 0.009(2) 0.0019(18)
C10 0.072(3) 0.081(2) 0.075(2) 0.051(2) 0.0195(19) 0.0187(19)
C42 0.124(4) 0.074(3) 0.121(4) 0.066(3) 0.072(3) 0.020(3)
C27 0.088(3) 0.073(2) 0.104(3) 0.050(2) 0.046(2) 0.014(2)
O16 0.067(3) 0.138(5) 0.055(3) 0.047(3) 0.009(2) -0.009(3)
N4 0.167(5) 0.092(3) 0.104(3) 0.067(3) 0.050(3) 0.026(3)
O17 0.219(7) 0.189(6) 0.110(3) 0.050(4) 0.001(4) 0.033(5)
C9 0.061(3) 0.103(3) 0.125(3) 0.083(3) 0.007(2) 0.013(2)
C13 0.120(4) 0.094(3) 0.079(3) 0.059(3) 0.033(3) 0.021(3)
C14 0.121(4) 0.097(3) 0.081(3) 0.061(3) 0.027(3) 0.041(3)
C11 0.072(3) 0.118(3) 0.113(3) 0.084(3) 0.013(2) 0.011(2)
C12 0.093(3) 0.108(3) 0.111(3) 0.072(3) 0.018(3) 0.006(3)
O15 0.083(5) 0.246(9) 0.110(5) 0.132(6) 0.032(4) 0.067(5)
O14 0.062(4) 0.170(7) 0.111(5) 0.080(5) -0.004(4) -0.006(4)
N11 0.163(6) 0.126(5) 0.121(4) 0.017(4) -0.032(4) 0.028(4)
N12 0.184(7) 0.158(6) 0.162(6) 0.073(5) 0.033(6) 0.031(5)
O19 0.292(9) 0.151(5) 0.154(5) 0.033(4) 0.022(6) 0.031(5)
C49 0.274(15) 0.336(17) 0.150(8) 0.121(10) -0.008(9) 0.047(12)
O13 0.191(9) 0.093(5) 0.082(4) 0.035(4) 0.030(5) 0.037(5)
C51 0.205(10) 0.172(8) 0.146(7) 0.069(7) 0.046(8) 0.063(7)
C50 0.272(17) 0.255(14) 0.37(2) 0.085(14) 0.100(15) -0.092(14)
O18 0.51(2) 0.204(9) 0.46(2) 0.130(11) -0.254(18) 0.014(11)
C46 0.099(4) 0.140(6) 0.148(6) 0.023(5) 0.026(4) 0.033(4)
C47 0.310(15) 0.208(11) 0.147(7) -0.050(7) -0.102(9) 0.158(11)
C48 0.263(19) 0.67(5) 0.270(18) 0.28(3) 0.101(16) 0.04(3)

loop_
_atom_type_symbol
_atom_type_description
_atom_type_scat_dispersion_real
_atom_type_scat_dispersion_imag
_atom_type_scat_source
C C 0.0033 0.0016 'International Tables Vol C Tables 4.2.6.8 and 6.1.1.4'
H H 0.0000 0.0000 'International Tables Vol C Tables 4.2.6.8 and 6.1.1.4'
N N 0.0061 0.0033 'International Tables Vol C Tables 4.2.6.8 and 6.1.1.4'
O O 0.0106 0.0060 'International Tables Vol C Tables 4.2.6.8 and 6.1.1.4'
S S 0.1246 0.1234 'International Tables Vol C Tables 4.2.6.8 and 6.1.1.4'

loop_
_geom_angle_atom_site_label_1
_geom_angle_atom_site_label_2
_geom_angle_atom_site_label_3
_geom_angle
_geom_angle_site_symmetry_1
_geom_angle_site_symmetry_3
O14 S1 O14 180.000(3) . 2_757
O14 S1 O15 126.6(5) . 2_757
O14 S1 O15 53.4(5) 2_757 2_757
O14 S1 O15 53.4(5) . .
O14 S1 O15 126.6(5) 2_757 .
O15 S1 O15 180.000(5) 2_757 .
O14 S1 O13 62.8(5) . 2_757
O14 S1 O13 117.2(5) 2_757 2_757
O15 S1 O13 81.6(5) 2_757 2_757
O15 S1 O13 98.4(5) . 2_757
O14 S1 O13 117.2(5) . .
O14 S1 O13 62.8(5) 2_757 .
O15 S1 O13 98.4(5) 2_757 .
O15 S1 O13 81.6(5) . .
O13 S1 O13 180.0(4) 2_757 .
O14 S1 O16 71.0(4) . 2_757
O14 S1 O16 109.0(4) 2_757 2_757
O15 S1 O16 73.2(4) 2_757 2_757
O15 S1 O16 106.8(4) . 2_757
O13 S1 O16 93.5(4) 2_757 2_757
O13 S1 O16 86.5(4) . 2_757
O14 S1 O16 109.0(4) . .
O14 S1 O16 71.0(4) 2_757 .
O15 S1 O16 106.8(4) 2_757 .
O15 S1 O16 73.2(4) . .
O13 S1 O16 86.5(4) 2_757 .
O13 S1 O16 93.5(4) . .
O16 S1 O16 180.000(2) 2_757 .
C33 O9 C32 119.5(2) . .
C18 O5 C17 118.3(3) . .
C16 N1 C1 113.4(2) . .
C16 N1 C31 113.1(3) . .
C1 N1 C31 112.2(2) . .
C3 O1 C2 118.9(3) . .
C39 N8 C36 124.4(3) . .
C24 N5 C21 124.9(3) . .
C24 N6 C25 127.7(3) . .
O9 C33 C38 125.0(3) . .
O9 C33 C34 115.4(3) . .
C38 C33 C34 119.6(3) . .
C40 N9 C39 126.9(3) . .
C37 C36 C35 118.5(3) . .
C37 C36 N8 119.8(3) . .
C35 C36 N8 121.6(3) . .
C23 C18 O5 125.0(3) . .
C23 C18 C19 119.8(3) . .
O5 C18 C19 115.2(3) . .
C32 C31 N1 109.2(2) . .
O10 C39 N8 125.0(3) . .
O10 C39 N9 123.5(3) . .
N8 C39 N9 111.5(3) . .
C9 N3 C10 127.0(3) . .
C17 C16 N1 109.1(2) . .
C35 C34 C33 121.3(3) . .
O9 C32 C31 104.2(3) . .
C22 C21 C20 118.9(3) . .
C22 C21 N5 117.9(3) . .
C20 C21 N5 123.2(3) . .
C9 N2 C6 126.8(3) . .
C8 C3 O1 125.1(3) . .
C8 C3 C4 119.4(3) . .
O1 C3 C4 115.5(3) . .
C34 C35 C36 119.7(3) . .
N9 C40 C45 125.6(3) . .
N9 C40 C41 116.3(3) . .
C45 C40 C41 118.0(3) . .
O5 C17 C16 104.9(3) . .
C19 C20 C21 120.0(3) . .
O6 C24 N5 123.7(3) . .
O6 C24 N6 123.6(3) . .
N5 C24 N6 112.6(3) . .
C33 C38 C37 119.0(3) . .
N1 C1 C2 110.3(3) . .
C26 C25 N6 125.7(3) . .
C26 C25 C30 118.4(3) . .
N6 C25 C30 115.9(3) . .
C36 C37 C38 121.8(3) . .
C18 C23 C22 118.9(3) . .
O7 N7 O8 123.2(4) . .
O7 N7 C28 119.4(4) . .
O8 N7 C28 117.4(5) . .
C21 C22 C23 121.5(3) . .
O1 C2 C1 104.3(3) . .
C29 C28 C27 121.9(4) . .
C29 C28 N7 118.9(4) . .
C27 C28 N7 119.3(4) . .
C20 C19 C18 120.7(3) . .
C44 C43 C42 120.6(3) . .
C44 C43 N10 120.1(5) . .
C42 C43 N10 119.2(4) . .
C5 C4 C3 120.8(3) . .
C44 C45 C40 120.8(4) . .
O11 N10 O12 123.1(4) . .
O11 N10 C43 118.7(5) . .
O12 N10 C43 118.1(5) . .
C7 C8 C3 119.6(3) . .
C29 C30 C25 120.3(4) . .
C4 C5 C6 120.4(3) . .
C5 C6 C7 118.2(3) . .
C5 C6 N2 123.7(3) . .
C7 C6 N2 118.1(3) . .
C28 C29 C30 119.4(4) . .
C8 C7 C6 121.5(4) . .
C27 C26 C25 120.7(4) . .
C42 C41 C40 121.3(4) . .
C14 C15 C10 120.7(4) . .
C43 C44 C45 120.3(4) . .
C11 C10 N3 125.0(4) . .
C11 C10 C15 118.3(4) . .
N3 C10 C15 116.7(4) . .
C41 C42 C43 118.8(4) . .
C26 C27 C28 119.2(4) . .
S1 O16 O14 48.0(3) . 2_757
S1 O16 O15 50.5(3) . .
O14 O16 O15 90.7(4) 2_757 .
O4 N4 O3 122.7(5) . .
O4 N4 C13 118.2(6) . .
O3 N4 C13 119.0(6) . .
O2 C9 N2 124.2(4) . .
O2 C9 N3 122.7(4) . .
N2 C9 N3 113.0(4) . .
C12 C13 C14 120.9(4) . .
C12 C13 N4 120.3(5) . .
C14 C13 N4 118.7(5) . .
C15 C14 C13 119.4(4) . .
C12 C11 C10 120.9(4) . .
C13 C12 C11 119.8(5) . .
O14 O15 S1 58.3(4) . .
O14 O15 O16 99.8(7) . .
S1 O15 O16 56.3(3) . .
O15 O14 S1 68.3(5) . .
O15 O14 O13 110.3(7) . 2_757
S1 O14 O13 66.0(5) . 2_757
O15 O14 O16 109.9(7) . 2_757
S1 O14 O16 61.0(3) . 2_757
O13 O14 O16 90.1(5) 2_757 2_757
C46 N11 C48 134.8(12) . .
C46 N11 C47 106.0(10) . .
C48 N11 C47 119.2(11) . .
C51 N12 C50 117.5(11) . .
C51 N12 C49 121.9(10) . .
C50 N12 C49 120.5(11) . .
O14 O13 S1 51.2(4) 2_757 .
O19 C51 N12 125.6(11) . .
O18 C48 N11 93.5(13) . .

loop_
_geom_bond_atom_site_label_1
_geom_bond_atom_site_label_2
_geom_bond_distance
_geom_bond_site_symmetry_2
S1 O14 1.309(6) .
S1 O14 1.309(7) 2_757
S1 O15 1.428(6) 2_757
S1 O15 1.428(6) .
S1 O13 1.533(7) 2_757
S1 O13 1.533(7) .
S1 O16 1.540(5) 2_757
S1 O16 1.540(5) .
O9 C33 1.371(3) .
O9 C32 1.423(4) .
O10 C39 1.209(4) .
O5 C18 1.378(4) .
O5 C17 1.425(4) .
N1 C16 1.499(4) .
N1 C1 1.503(4) .
N1 C31 1.505(4) .
O1 C3 1.379(4) .
O1 C2 1.422(4) .
O6 C24 1.220(4) .
N8 C39 1.352(4) .
N8 C36 1.418(4) .
O2 C9 1.208(5) .
N5 C24 1.366(4) .
N5 C21 1.413(4) .
N6 C24 1.372(4) .
N6 C25 1.395(4) .
C33 C38 1.375(4) .
C33 C34 1.377(4) .
N9 C40 1.383(4) .
N9 C39 1.390(4) .
O8 N7 1.220(5) .
O11 N10 1.200(6) .
C36 C37 1.368(4) .
C36 C35 1.397(4) .
O12 N10 1.233(6) .
C18 C23 1.376(5) .
C18 C19 1.387(5) .
C31 C32 1.501(4) .
N3 C9 1.378(5) .
N3 C10 1.390(5) .
C16 C17 1.498(5) .
C34 C35 1.372(4) .
C21 C22 1.380(5) .
C21 C20 1.382(5) .
N2 C9 1.347(5) .
N2 C6 1.416(4) .
C3 C8 1.375(5) .
C3 C4 1.380(5) .
C40 C45 1.386(5) .
C40 C41 1.392(5) .
C20 C19 1.380(5) .
O7 N7 1.198(6) .
C38 C37 1.391(4) .
C1 C2 1.509(5) .
C25 C26 1.383(6) .
C25 C30 1.397(5) .
C23 C22 1.394(4) .
N7 C28 1.478(5) .
O3 N4 1.216(7) .
O4 N4 1.217(7) .
C28 C29 1.343(6) .
C28 C27 1.375(6) .
C43 C44 1.360(6) .
C43 C42 1.385(7) .
C43 N10 1.461(5) .
C4 C5 1.369(5) .
C45 C44 1.363(5) .
C8 C7 1.373(5) .
C30 C29 1.376(5) .
C5 C6 1.383(5) .
C6 C7 1.384(5) .
C26 C27 1.364(5) .
C41 C42 1.370(5) .
C15 C14 1.360(6) .
C15 C10 1.400(5) .
C10 C11 1.380(6) .
O16 O14 1.664(9) 2_757
O16 O15 1.772(9) .
N4 C13 1.453(6) .
C13 C12 1.356(7) .
C13 C14 1.386(7) .
C11 C12 1.374(6) .
O15 O14 1.234(10) .
O14 O13 1.492(12) 2_757
O14 O16 1.664(9) 2_757
N11 C46 1.408(9) .
N11 C48 1.396(16) .
N11 C47 1.456(13) .
N12 C51 1.327(10) .
N12 C50 1.388(12) .
N12 C49 1.436(12) .
O19 C51 1.261(10) .
O13 O14 1.492(12) 2_757
O18 C48 1.429(16) .
